data_2011536
loop_
_publ_author_name
'Cox, Philip J.'
'Meng, Yanhui'
'Sarker, Satyajit D.'
'Deng, Qinying'
'Xu, Guo'

_publ_section_title
;
 Redetermination of ternifoline-C at 150K
;
_journal_issue 11
_journal_name_full 'Acta Crystallographica Section C'
_journal_page_first e516
_journal_page_last e517
_journal_paper_doi 10.1107/S0108270100013032
_journal_volume 56
_journal_year 2000
_chemical_formula_sum 'C22 H32 O6'
_chemical_formula_weight 392.48
_chemical_name_common 'Ternifoline C'
_chemical_name_systematic
;
ent-Kaur-16-ene-1,6,7,15-tetrol-7,20-epoxy-1-acetate
;
_space_group_IT_number 4
_symmetry_cell_setting monoclinic
_symmetry_space_group_name_Hall 'P 2yb'
_symmetry_space_group_name_H-M 'P 1 21 1'
_audit_creation_method SHELXL-97
_cell_angle_alpha 90.00
_cell_angle_beta 103.989(6)
_cell_angle_gamma 90.00
_cell_formula_units_Z 2
_cell_length_a 10.9870(16)
_cell_length_b 6.0330(8)
_cell_length_c 15.429(3)
_cell_measurement_reflns_used 3394
_cell_measurement_temperature 150(2)
_cell_measurement_theta_max 27.54
_cell_measurement_theta_min 1.91
_cell_volume 992.4(3)
_computing_cell_refinement 'DENZO and COLLECT'
_computing_data_collection
;
DENZO (Otwinowski & Minor, 1997) and COLLECT (Hooft, 1998)
;
_computing_data_reduction 'DENZO and COLLECT'
_computing_publication_material 'PLATON (Spek, 1998) and SHELXL97'
_computing_structure_refinement 'SHELXL97 (Sheldrick, 1997)'
_computing_structure_solution 'SIR97 (Altomare et al.,1998)'
_diffrn_ambient_temperature 150(2)
_diffrn_detector_area_resol_mean 9.091
_diffrn_measured_fraction_theta_full .932
_diffrn_measured_fraction_theta_max .932
_diffrn_measurement_device_type 'Enraf Nonius KappaCCD area-detector'
_diffrn_measurement_method
;
\f and \w scans to fill Ewald sphere
;
_diffrn_radiation_monochromator graphite
_diffrn_radiation_source 'Enraf Nonius FR591 rotating anode'
_diffrn_radiation_type MoK\a
_diffrn_radiation_wavelength .71073
_diffrn_reflns_av_R_equivalents .074
_diffrn_reflns_av_sigmaI/netI .1239
_diffrn_reflns_limit_h_max 13
_diffrn_reflns_limit_h_min -14
_diffrn_reflns_limit_k_max 7
_diffrn_reflns_limit_k_min -5
_diffrn_reflns_limit_l_max 18
_diffrn_reflns_limit_l_min -18
_diffrn_reflns_number 7295
_diffrn_reflns_theta_full 27.54
_diffrn_reflns_theta_max 27.54
_diffrn_reflns_theta_min 1.91
_diffrn_standards_decay_% 0
_diffrn_standards_number 0
_exptl_absorpt_coefficient_mu .094
_exptl_absorpt_correction_T_max .998
_exptl_absorpt_correction_T_min .987
_exptl_absorpt_correction_type multi-scan
_exptl_absorpt_process_details '(SORTAV; Blessing, 1995)'
_exptl_crystal_colour colourless
_exptl_crystal_density_diffrn 1.313
_exptl_crystal_density_meas ?
_exptl_crystal_density_method 'not measured'
_exptl_crystal_description needle
_exptl_crystal_F_000 424
_exptl_crystal_size_max .15
_exptl_crystal_size_mid .05
_exptl_crystal_size_min .02
_refine_diff_density_max .214
_refine_diff_density_min -.255
_refine_ls_abs_structure_details 'Flack (1983), 1054 Friedel pairs'
_refine_ls_abs_structure_Flack 1.7(16)
_refine_ls_extinction_method none
_refine_ls_goodness_of_fit_ref .967
_refine_ls_hydrogen_treatment mixed
_refine_ls_matrix_type full
_refine_ls_number_parameters 268
_refine_ls_number_reflns 3394
_refine_ls_number_restraints 1
_refine_ls_restrained_S_all .967
_refine_ls_R_factor_all .111
_refine_ls_R_factor_gt .059
_refine_ls_shift/su_max <0.001
_refine_ls_shift/su_mean <0.001
_refine_ls_structure_factor_coef Fsqd
_refine_ls_weighting_details 'calc w = 1/[\s^2^(Fo^2^)+(0.0484P)^2^] where P = (Fo^2^+2Fc^2^)/3'
_refine_ls_weighting_scheme calc
_refine_ls_wR_factor_ref .143
_reflns_number_gt 2168
_reflns_number_total 3394
_reflns_threshold_expression I>2\s(I)
_cod_data_source_file qa0393.cif
_cod_data_source_block I
_cod_depositor_comments
;
The following automatic conversions were performed:
'_symmetry_cell_setting' value 'Monoclinic' changed to 'monoclinic'
according to '/home/saulius/struct/CIF-dictionaries/cif_core.dic'
dictionary named 'cif_core.dic' version 2.4.1 from
2010-06-29.

'_geom_bond_publ_flag' value 'Y' changed to 'y' according to
'/home/saulius/struct/CIF-dictionaries/cif_core.dic' dictionary named
'cif_core.dic' version 2.4.1 from 2010-06-29 (8
times).

'_geom_bond_publ_flag' value 'N' changed to 'n' according to
'/home/saulius/struct/CIF-dictionaries/cif_core.dic' dictionary named
'cif_core.dic' version 2.4.1 from 2010-06-29 (56 times).

Automatic conversion script
Id: cif_fix_enum 1527 2010-12-29 10:47:43Z saulius 

The following automatic conversions were performed:

'_symmetry_cell_setting' value 'Monoclinic' changed to 'monoclinic'
according to /home/saulius/struct/CIF-dictionaries/cif_core.dic
dictionary named 'cif_core.dic' version 2.4.1 from
2010-06-29.

'_exptl_absorpt_correction_type' value 'Multi-scan'
changed to 'multi-scan' according to
/home/saulius/struct/CIF-dictionaries/cif_core.dic dictionary named
'cif_core.dic' version 2.4.1 from 2010-06-29.

'_geom_bond_publ_flag'
value 'Y' changed to 'y' according to
/home/saulius/struct/CIF-dictionaries/cif_core.dic dictionary named
'cif_core.dic' version 2.4.1 from 2010-06-29 (8
times).

'_geom_bond_publ_flag' value 'N' changed to 'n' according to
/home/saulius/struct/CIF-dictionaries/cif_core.dic dictionary named
'cif_core.dic' version 2.4.1 from 2010-06-29 (56
times).

'_geom_angle_publ_flag' value 'Y' changed to 'y' according
to /home/saulius/struct/CIF-dictionaries/cif_core.dic dictionary
named 'cif_core.dic' version 2.4.1 from 2010-06-29 (8
times).

'_geom_angle_publ_flag' value 'N' changed to 'n' according
to /home/saulius/struct/CIF-dictionaries/cif_core.dic dictionary
named 'cif_core.dic' version 2.4.1 from 2010-06-29 (120
times).

'_geom_torsion_publ_flag' value 'N' changed to 'n' according
to /home/saulius/struct/CIF-dictionaries/cif_core.dic dictionary
named 'cif_core.dic' version 2.4.1 from 2010-06-29 (85
times).

'_geom_torsion_publ_flag' value 'Y' changed to 'y' according
to /home/saulius/struct/CIF-dictionaries/cif_core.dic dictionary
named 'cif_core.dic' version 2.4.1 from 2010-06-29 (5 times).

Automatic conversion script
Id: cif_fix_values 1715 2011-07-08 13:25:40Z adriana 

The following automatic conversions were performed:

'_exptl_crystal_density_meas' value 'not measured' was changed to '?'
- the value is perceived as not measured.

Automatic conversion script
Id: cif_fix_values 3008 2015-01-20 13:52:24Z robertas 
;
_cod_original_sg_symbol_H-M 'P 21'
_cod_database_code 2011536
_cod_database_fobs_code 2011536

loop_
_symmetry_equiv_pos_as_xyz
'x, y, z'
'-x, y+1/2, -z'

loop_
_atom_site_label
_atom_site_fract_x
_atom_site_fract_y
_atom_site_fract_z
_atom_site_U_iso_or_equiv
_atom_site_adp_type
_atom_site_calc_flag
_atom_site_refinement_flags
_atom_site_occupancy
_atom_site_disorder_assembly
_atom_site_disorder_group
_atom_site_type_symbol
O1 .1111(2) 1.0909(4) .25661(15) .0333(6) Uani d . 1 . . O
O2 -.0723(2) .7328(5) .08201(18) .0338(7) Uani d . 1 . . O
H2 -.097(5) .831(10) .052(3) .074(19) Uiso d . 1 . . H
O3 .0583(3) 1.1301(5) .10578(17) .0356(6) Uani d . 1 . . O
H3 .112(3) 1.249(8) .113(2) .043(12) Uiso d . 1 . . H
O4 .1339(3) .5287(4) .06129(16) .0335(6) Uani d . 1 . . O
H4 .057(4) .572(8) .057(3) .057(14) Uiso d . 1 . . H
O5 .2501(2) .6552(5) .45729(15) .0362(7) Uani d . 1 . . O
O6 .3354(2) .3276(5) .50887(17) .0461(7) Uani d . 1 . . O
C1 .1542(3) .5484(7) .3864(2) .0316(9) Uani d . 1 . . C
H1 .1869 .4031 .3705 .034(2) Uiso calc R 1 . . H
C2 .0430(3) .5085(7) .4252(2) .0343(9) Uani d . 1 . . C
H2A .0210 .6479 .4516 .034(2) Uiso calc R 1 . . H
H2B .0653 .3968 .4734 .034(2) Uiso calc R 1 . . H
C3 -.0700(3) .4272(7) .3542(3) .0354(9) Uani d . 1 . . C
H3A -.1398 .3953 .3826 .034(2) Uiso calc R 1 . . H
H3B -.0479 .2875 .3281 .034(2) Uiso calc R 1 . . H
C4 -.1131(3) .5974(7) .2800(2) .0326(9) Uani d . 1 . . C
C5 .0008(3) .6505(6) .2400(2) .0283(8) Uani d . 1 . . C
H5 .0149 .5126 .2078 .034(2) Uiso calc R 1 . . H
C6 -.0260(3) .8312(6) .1686(2) .0291(8) Uani d . 1 . . C
H6 -.0929 .9300 .1809 .034(2) Uiso calc R 1 . . H
C7 .0907(3) .9705(6) .1736(2) .0298(9) Uani d . 1 . . C
C8 .2091(3) .8381(7) .1716(2) .0306(9) Uani d . 1 . . C
C9 .2298(3) .6652(6) .2495(2) .0284(8) Uani d . 1 . . C
H9 .2130 .5154 .2214 .034(2) Uiso calc R 1 . . H
C10 .1306(3) .7037(6) .3048(2) .0293(9) Uani d . 1 . . C
C11 .3674(3) .6655(7) .3041(2) .0346(9) Uani d . 1 . . C
H11A .3820 .7991 .3425 .034(2) Uiso calc R 1 . . H
H11B .3816 .5341 .3437 .034(2) Uiso calc R 1 . . H
C12 .4632(3) .6625(7) .2461(3) .0415(10) Uani d . 1 . . C
H12A .4737 .5085 .2269 .034(2) Uiso calc R 1 . . H
H12B .5454 .7145 .2820 .034(2) Uiso calc R 1 . . H
C13 .4206(3) .8128(8) .1623(2) .0405(10) Uani d . 1 . . C
H13 .4937 .8854 .1458 .034(2) Uiso calc R 1 . . H
C14 .3257(3) .9849(7) .1797(3) .0365(9) Uani d . 1 . . C
H14A .3534 1.0512 .2399 .034(2) Uiso calc R 1 . . H
H14B .3108 1.1041 .1342 .034(2) Uiso calc R 1 . . H
C15 .2059(4) .7275(7) .0806(3) .0364(10) Uani d . 1 . . C
H15 .1739 .8373 .0319 .034(2) Uiso calc R 1 . . H
C16 .3427(4) .6803(7) .0852(3) .0399(10) Uani d . 1 . . C
C17 .3851(4) .5429(8) .0328(3) .0569(13) Uani d . 1 . . C
H17A .3278 .4635 -.0127 .034(2) Uiso calc R 1 . . H
H17B .4728 .5234 .0404 .034(2) Uiso calc R 1 . . H
C18 -.2165(3) .4924(7) .2065(3) .0388(10) Uani d . 1 . . C
H18A -.2450 .5997 .1581 .063(4) Uiso calc R 1 . . H
H18B -.2871 .4498 .2313 .063(4) Uiso calc R 1 . . H
H18C -.1832 .3607 .1830 .063(4) Uiso calc R 1 . . H
C19 -.1700(3) .8005(7) .3168(2) .0391(10) Uani d . 1 . . C
H19A -.1970 .9097 .2690 .063(4) Uiso calc R 1 . . H
H19B -.1067 .8670 .3657 .063(4) Uiso calc R 1 . . H
H19C -.2423 .7535 .3390 .063(4) Uiso calc R 1 . . H
C20 .1412(3) .9457(6) .3338(2) .0326(9) Uani d . 1 . . C
H20A .0830 .9751 .3725 .034(2) Uiso calc R 1 . . H
H20B .2276 .9762 .3689 .034(2) Uiso calc R 1 . . H
C21 .3326(3) .5256(8) .5142(2) .0379(10) Uani d . 1 . . C
C22 .4189(4) .6643(8) .5830(3) .0502(12) Uani d . 1 . . C
H22A .5033 .6608 .5724 .063(4) Uiso calc R 1 . . H
H22B .4215 .6054 .6426 .063(4) Uiso calc R 1 . . H
H22C .3883 .8174 .5790 .063(4) Uiso calc R 1 . . H

loop_
_atom_site_aniso_label
_atom_site_aniso_U_11
_atom_site_aniso_U_22
_atom_site_aniso_U_33
_atom_site_aniso_U_12
_atom_site_aniso_U_13
_atom_site_aniso_U_23
O1 .0458(15) .0243(15) .0276(14) .0004(12) .0045(11) -.0015(11)
O2 .0390(15) .0308(16) .0278(15) -.0034(13) .0007(12) -.0009(13)
O3 .0453(15) .0249(15) .0327(14) -.0025(13) .0017(11) .0061(13)
O4 .0350(15) .0281(15) .0361(15) -.0027(13) .0062(12) -.0013(12)
O5 .0396(14) .0337(16) .0306(14) .0012(13) -.0005(11) .0024(13)
O6 .0523(17) .0378(18) .0436(17) .0069(14) .0027(13) .0076(15)
C1 .0364(19) .027(2) .028(2) -.0019(18) .0023(16) .0049(17)
C2 .040(2) .033(2) .030(2) .0018(18) .0088(16) .0040(18)
C3 .038(2) .029(2) .041(2) -.0001(19) .0133(17) .0011(19)
C4 .0308(19) .032(2) .035(2) .0002(17) .0082(16) -.0002(18)
C5 .0316(19) .0244(19) .0261(18) .0009(17) .0018(15) -.0002(17)
C6 .0297(17) .026(2) .029(2) -.0022(17) .0019(14) .0007(17)
C7 .040(2) .021(2) .026(2) .0013(17) .0015(16) -.0003(16)
C8 .0330(19) .026(2) .030(2) -.0022(17) .0028(15) .0015(18)
C9 .0287(18) .0246(19) .031(2) .0006(17) .0052(15) .0028(17)
C10 .033(2) .030(2) .0231(18) .0020(17) .0029(15) .0035(16)
C11 .0298(18) .036(2) .035(2) .0025(18) .0017(16) -.0008(19)
C12 .0326(19) .044(3) .044(2) .001(2) .0033(17) .000(2)
C13 .037(2) .045(3) .041(2) -.009(2) .0120(17) -.001(2)
C14 .042(2) .034(2) .034(2) -.0068(19) .0102(17) .0000(19)
C15 .044(2) .030(2) .033(2) -.0042(18) .0046(17) -.0034(18)
C16 .039(2) .041(3) .042(2) -.005(2) .0135(18) -.001(2)
C17 .044(2) .069(3) .058(3) .006(3) .013(2) -.022(3)
C18 .0314(19) .038(3) .046(2) -.0070(19) .0071(17) -.001(2)
C19 .038(2) .039(2) .041(2) .0056(19) .0092(17) .002(2)
C20 .0372(19) .028(2) .030(2) .0039(18) .0033(16) .0059(18)
C21 .036(2) .044(3) .035(2) .000(2) .0090(17) .009(2)
C22 .046(2) .055(3) .041(2) -.007(2) -.0072(19) .004(2)

loop_
_atom_type_symbol
_atom_type_description
_atom_type_scat_dispersion_real
_atom_type_scat_dispersion_imag
_atom_type_scat_source
C C .0033 .0016 'International Tables Vol C Tables 4.2.6.8 and 6.1.1.4'
H H .0000 .0000 'International Tables Vol C Tables 4.2.6.8 and 6.1.1.4'
O O .0106 .0060 'International Tables Vol C Tables 4.2.6.8 and 6.1.1.4'

loop_
_geom_angle_atom_site_label_1
_geom_angle_atom_site_label_2
_geom_angle_atom_site_label_3
_geom_angle
_geom_angle_publ_flag
C7 O1 C20 112.4(3) y
C6 O2 H2 104(4) n
C7 O3 H3 114(2) n
C15 O4 H4 104(3) n
C21 O5 C1 118.5(3) n
O5 C1 C2 106.2(3) n
O5 C1 C10 106.9(3) n
C2 C1 C10 115.4(3) n
O5 C1 H1 109.4 n
C2 C1 H1 109.4 n
C10 C1 H1 109.4 n
C1 C2 C3 111.4(3) n
C1 C2 H2A 109.3 n
C3 C2 H2A 109.3 n
C1 C2 H2B 109.3 n
C3 C2 H2B 109.3 n
H2A C2 H2B 108.0 n
C2 C3 C4 111.9(3) n
C2 C3 H3A 109.2 n
C4 C3 H3A 109.2 n
C2 C3 H3B 109.2 n
C4 C3 H3B 109.2 n
H3A C3 H3B 107.9 n
C3 C4 C18 108.5(3) n
C3 C4 C19 109.8(3) n
C18 C4 C19 107.9(3) n
C3 C4 C5 107.6(3) n
C18 C4 C5 108.3(3) n
C19 C4 C5 114.7(3) y
C6 C5 C4 113.6(3) n
C6 C5 C10 107.6(3) n
C4 C5 C10 119.0(3) y
C6 C5 H5 105.2 n
C4 C5 H5 105.2 n
C10 C5 H5 105.2 n
O2 C6 C7 112.3(3) n
O2 C6 C5 109.8(3) n
C7 C6 C5 110.2(3) n
O2 C6 H6 108.1 n
C7 C6 H6 108.1 n
C5 C6 H6 108.1 n
O3 C7 O1 105.9(3) n
O3 C7 C6 106.5(3) n
O1 C7 C6 105.8(3) n
O3 C7 C8 114.0(3) n
O1 C7 C8 109.2(3) n
C6 C7 C8 114.9(3) n
C7 C8 C14 113.1(3) n
C7 C8 C15 114.2(3) n
C14 C8 C15 99.1(3) y
C7 C8 C9 107.4(3) n
C14 C8 C9 111.0(3) n
C15 C8 C9 112.1(3) n
C11 C9 C10 115.1(3) n
C11 C9 C8 111.1(3) n
C10 C9 C8 109.3(3) n
C11 C9 H9 107.0 n
C10 C9 H9 107.0 n
C8 C9 H9 107.0 n
C20 C10 C1 110.9(3) n
C20 C10 C9 106.9(3) n
C1 C10 C9 110.8(3) n
C20 C10 C5 112.2(3) n
C1 C10 C5 110.2(3) n
C9 C10 C5 105.7(3) y
C12 C11 C9 113.6(3) y
C12 C11 H11A 108.8 n
C9 C11 H11A 108.8 n
C12 C11 H11B 108.8 n
C9 C11 H11B 108.8 n
H11A C11 H11B 107.7 n
C11 C12 C13 111.5(3) n
C11 C12 H12A 109.3 n
C13 C12 H12A 109.3 n
C11 C12 H12B 109.3 n
C13 C12 H12B 109.3 n
H12A C12 H12B 108.0 n
C16 C13 C14 102.4(3) n
C16 C13 C12 110.1(4) n
C14 C13 C12 109.1(3) n
C16 C13 H13 111.6 n
C14 C13 H13 111.6 n
C12 C13 H13 111.6 n
C8 C14 C13 100.6(3) y
C8 C14 H14A 111.7 n
C13 C14 H14A 111.7 n
C8 C14 H14B 111.7 n
C13 C14 H14B 111.7 n
H14A C14 H14B 109.4 n
O4 C15 C16 110.2(3) n
O4 C15 C8 116.2(3) n
C16 C15 C8 103.5(3) n
O4 C15 H15 108.9 n
C16 C15 H15 108.9 n
C8 C15 H15 108.9 n
C17 C16 C15 125.7(4) n
C17 C16 C13 126.6(4) n
C15 C16 C13 107.7(3) y
C16 C17 H17A 120.0 n
C16 C17 H17B 120.0 n
H17A C17 H17B 120.0 n
C4 C18 H18A 109.5 n
C4 C18 H18B 109.5 n
H18A C18 H18B 109.5 n
C4 C18 H18C 109.5 n
H18A C18 H18C 109.5 n
H18B C18 H18C 109.5 n
C4 C19 H19A 109.5 n
C4 C19 H19B 109.5 n
H19A C19 H19B 109.5 n
C4 C19 H19C 109.5 n
H19A C19 H19C 109.5 n
H19B C19 H19C 109.5 n
O1 C20 C10 110.6(3) n
O1 C20 H20A 109.5 n
C10 C20 H20A 109.5 n
O1 C20 H20B 109.5 n
C10 C20 H20B 109.5 n
H20A C20 H20B 108.1 n
O6 C21 O5 123.9(4) n
O6 C21 C22 125.7(4) n
O5 C21 C22 110.4(4) n
C21 C22 H22A 109.5 n
C21 C22 H22B 109.5 n
H22A C22 H22B 109.5 n
C21 C22 H22C 109.5 n
H22A C22 H22C 109.5 n
H22B C22 H22C 109.5 n

loop_
_geom_bond_atom_site_label_1
_geom_bond_atom_site_label_2
_geom_bond_site_symmetry_2
_geom_bond_distance
_geom_bond_publ_flag
O1 C7 . 1.442(4) y
O1 C20 . 1.451(4) y
O2 C6 . 1.438(4) y
O2 H2 . .76(5) n
O3 C7 . 1.403(4) y
O3 H3 . .92(4) n
O4 C15 . 1.428(4) y
O4 H4 . .87(4) n
O5 C21 . 1.349(5) n
O5 C1 . 1.471(4) n
O6 C21 . 1.198(5) n
C1 C2 . 1.504(5) n
C1 C10 . 1.540(5) n
C1 H1 . 1.0000 n
C2 C3 . 1.524(5) n
C2 H2A . .9900 n
C2 H2B . .9900 n
C3 C4 . 1.526(5) n
C3 H3A . .9900 n
C3 H3B . .9900 n
C4 C18 . 1.535(5) n
C4 C19 . 1.544(5) n
C4 C5 . 1.557(5) n
C5 C6 . 1.527(5) n
C5 C10 . 1.564(5) n
C5 H5 . 1.0000 n
C6 C7 . 1.519(5) y
C6 H6 . 1.0000 n
C7 C8 . 1.533(5) n
C8 C14 . 1.538(5) n
C8 C15 . 1.547(5) n
C8 C9 . 1.566(5) y
C9 C11 . 1.543(4) n
C9 C10 . 1.556(5) n
C9 H9 . 1.0000 n
C10 C20 . 1.523(5) n
C11 C12 . 1.537(5) n
C11 H11A . .9900 n
C11 H11B . .9900 n
C12 C13 . 1.557(6) n
C12 H12A . .9900 n
C12 H12B . .9900 n
C13 C16 . 1.515(6) n
C13 C14 . 1.540(6) n
C13 H13 . 1.0000 n
C14 H14A . .9900 n
C14 H14B . .9900 n
C15 C16 . 1.515(6) n
C15 H15 . 1.0000 n
C16 C17 . 1.319(6) y
C17 H17A . .9500 n
C17 H17B . .9500 n
C18 H18A . .9800 n
C18 H18B . .9800 n
C18 H18C . .9800 n
C19 H19A . .9800 n
C19 H19B . .9800 n
C19 H19C . .9800 n
C20 H20A . .9900 n
C20 H20B . .9900 n
C21 C22 . 1.496(6) n
C22 H22A . .9800 n
C22 H22B . .9800 n
C22 H22C . .9800 n

loop_
_geom_hbond_atom_site_label_D
_geom_hbond_atom_site_label_H
_geom_hbond_atom_site_label_A
_geom_hbond_site_symmetry_A
_geom_hbond_distance_DH
_geom_hbond_distance_HA
_geom_hbond_distance_DA
_geom_hbond_angle_DHA
O2 H2 O4 2_555 .76(6) 2.07(5) 2.795(4) 158(5)
O3 H3 O4 1_565 .92(4) 1.91(5) 2.687(4) 142(3)
O4 H4 O2 . .87(5) 1.84(5) 2.665(5) 158(4)

loop_
_geom_torsion_atom_site_label_1
_geom_torsion_atom_site_label_2
_geom_torsion_atom_site_label_3
_geom_torsion_atom_site_label_4
_geom_torsion
_geom_torsion_publ_flag
C21 O5 C1 C2 89.9(4) n
C21 O5 C1 C10 -146.4(3) n
O5 C1 C2 C3 172.1(3) n
C10 C1 C2 C3 53.9(5) n
C1 C2 C3 C4 -61.8(4) n
C2 C3 C4 C18 173.4(3) n
C2 C3 C4 C19 -68.9(4) n
C2 C3 C4 C5 56.5(4) n
C3 C4 C5 C6 -176.1(3) n
C18 C4 C5 C6 66.8(4) n
C19 C4 C5 C6 -53.7(4) n
C3 C4 C5 C10 -48.0(4) n
C18 C4 C5 C10 -165.1(3) n
C19 C4 C5 C10 74.5(4) n
C4 C5 C6 O2 -90.7(4) n
C10 C5 C6 O2 135.5(3) n
C4 C5 C6 C7 145.1(3) n
C10 C5 C6 C7 11.3(4) y
C20 O1 C7 O3 177.8(3) n
C20 O1 C7 C6 65.1(3) n
C20 O1 C7 C8 -59.0(4) n
O2 C6 C7 O3 56.8(4) n
C5 C6 C7 O3 179.5(3) n
O2 C6 C7 O1 169.1(3) n
C5 C6 C7 O1 -68.1(4) n
O2 C6 C7 C8 -70.4(4) n
C5 C6 C7 C8 52.4(4) n
O3 C7 C8 C14 58.6(4) n
O1 C7 C8 C14 -59.6(4) n
C6 C7 C8 C14 -178.2(3) n
O3 C7 C8 C15 -53.7(4) n
O1 C7 C8 C15 -171.9(3) n
C6 C7 C8 C15 69.5(4) n
O3 C7 C8 C9 -178.7(3) n
O1 C7 C8 C9 63.1(4) n
C6 C7 C8 C9 -55.4(4) n
C7 C8 C9 C11 -132.9(3) n
C14 C8 C9 C11 -8.8(4) y
C15 C8 C9 C11 101.0(4) n
C7 C8 C9 C10 -4.7(4) y
C14 C8 C9 C10 119.4(3) n
C15 C8 C9 C10 -130.9(3) n
O5 C1 C10 C20 -35.0(4) n
C2 C1 C10 C20 82.9(4) n
O5 C1 C10 C9 83.5(3) n
C2 C1 C10 C9 -158.6(3) n
O5 C1 C10 C5 -159.9(3) n
C2 C1 C10 C5 -42.0(4) n
C11 C9 C10 C20 71.1(4) n
C8 C9 C10 C20 -54.7(4) n
C11 C9 C10 C1 -49.8(4) n
C8 C9 C10 C1 -175.6(3) n
C11 C9 C10 C5 -169.2(3) n
C8 C9 C10 C5 65.0(4) n
C6 C5 C10 C20 47.3(4) n
C4 C5 C10 C20 -83.6(4) n
C6 C5 C10 C1 171.4(3) n
C4 C5 C10 C1 40.6(5) n
C6 C5 C10 C9 -68.8(4) n
C4 C5 C10 C9 160.3(3) n
C10 C9 C11 C12 -171.2(3) n
C8 C9 C11 C12 -46.3(4) n
C9 C11 C12 C13 39.5(5) n
C11 C12 C13 C16 -90.0(4) n
C11 C12 C13 C14 21.7(4) y
C7 C8 C14 C13 -172.3(3) n
C15 C8 C14 C13 -51.1(3) n
C9 C8 C14 C13 66.9(4) n
C16 C13 C14 C8 42.4(4) n
C12 C13 C14 C8 -74.3(3) n
C7 C8 C15 O4 -78.1(4) n
C14 C8 C15 O4 161.4(3) n
C9 C8 C15 O4 44.3(4) n
C7 C8 C15 C16 161.0(3) n
C14 C8 C15 C16 40.5(4) n
C9 C8 C15 C16 -76.7(4) n
O4 C15 C16 C17 38.5(6) n
C8 C15 C16 C17 163.4(5) n
O4 C15 C16 C13 -139.7(3) n
C8 C15 C16 C13 -14.8(4) n
C14 C13 C16 C17 164.8(5) n
C12 C13 C16 C17 -79.2(5) n
C14 C13 C16 C15 -17.0(4) n
C12 C13 C16 C15 99.0(4) n
C7 O1 C20 C10 -5.3(4) y
C1 C10 C20 O1 -176.5(3) n
C9 C10 C20 O1 62.6(3) n
C5 C10 C20 O1 -52.7(4) n
C1 O5 C21 O6 2.5(6) n
C1 O5 C21 C22 -177.9(3) n

loop_
_cod_related_entry_id
_cod_related_entry_database
_cod_related_entry_code
1 ChemSpider 21182298
